data_2012193
loop_
_publ_author_name
'S\/orensen, Dan'
'Nielsen, Tommy H.'
'Christophersen, Carsten'
'S\/orensen, Jan'
'Gajhede, Michael'

_publ_section_title
;
 Cyclic lipoundecapeptide amphisin from <i>Pseudomonas</i> sp. strain
 DSS73
;
_journal_issue 9
_journal_name_full 'Acta Crystallographica Section C'
_journal_page_first 1123
_journal_page_last 1124
_journal_paper_doi 10.1107/S0108270101010782
_journal_volume 57
_journal_year 2001
_chemical_formula_iupac 'C66 H114 N12 O20, 4H2 O'
_chemical_formula_moiety 'C66 H114 N12 O20, 4H2 O'
_chemical_formula_sum 'C66 H122 N12 O24'
_chemical_formula_weight 1467.76
_chemical_name_common 'Amphisin tetrahydrate'
_chemical_name_systematic
;
R-\b-hydroxydecanoyl-D-Leu-D-Asp-D-allo-Thr-D-Leu-D-Leu-D-Ser-L-Leu-
D-Gln-L-Leu-L-Ile-L-Asp tetrahydrate
;
_space_group_IT_number 19
_symmetry_cell_setting orthorhombic
_symmetry_space_group_name_Hall 'P 2ac 2ab'
_symmetry_space_group_name_H-M 'P 21 21 21'
_cell_angle_alpha 90.00
_cell_angle_beta 90.00
_cell_angle_gamma 90.00
_cell_formula_units_Z 4
_cell_length_a 12.329(10)
_cell_length_b 20.245(10)
_cell_length_c 31.691(10)
_cell_measurement_temperature 293(2)
_cell_volume 7910(8)
_computing_cell_refinement 'DENZO (Otwinowski & Minor, 1997)'
_computing_data_collection 'XPRESS (MacScience, 1989)'
_computing_data_reduction DENZO
_computing_molecular_graphics 'VMD (Humphrey et al., 1996)'
_computing_publication_material SHELXL97
_computing_structure_refinement 'SHELXL97 (Sheldrick, 1997)'
_computing_structure_solution 'SHELXS97 (Sheldrick, 1990)'
_diffrn_ambient_temperature 293(2)
_diffrn_measured_fraction_theta_full .999
_diffrn_measured_fraction_theta_max .999
_diffrn_measurement_device_type 'Nonius KappaCCD'
_diffrn_measurement_method \w
_diffrn_radiation_monochromator graphite
_diffrn_radiation_source 'fine-focus sealed tube'
_diffrn_radiation_type MoK\a
_diffrn_radiation_wavelength .71075
_diffrn_reflns_av_R_equivalents .0373
_diffrn_reflns_av_sigmaI/netI .0245
_diffrn_reflns_limit_h_max 15
_diffrn_reflns_limit_h_min -15
_diffrn_reflns_limit_k_max 26
_diffrn_reflns_limit_k_min -26
_diffrn_reflns_limit_l_max 41
_diffrn_reflns_limit_l_min -41
_diffrn_reflns_number 71388
_diffrn_reflns_theta_full 27.36
_diffrn_reflns_theta_max 27.36
_diffrn_reflns_theta_min 1.19
_diffrn_standards_number 0
_exptl_absorpt_coefficient_mu .094
_exptl_absorpt_correction_type none
_exptl_crystal_colour colourless
_exptl_crystal_density_diffrn 1.232
_exptl_crystal_density_method 'not measured'
_exptl_crystal_description prism
_exptl_crystal_F_000 3176
_exptl_crystal_size_max .3
_exptl_crystal_size_mid .2
_exptl_crystal_size_min .1
_refine_diff_density_max .559
_refine_diff_density_min -.520
_refine_ls_extinction_method none
_refine_ls_goodness_of_fit_ref .863
_refine_ls_hydrogen_treatment constr
_refine_ls_matrix_type full
_refine_ls_number_parameters 941
_refine_ls_number_reflns 9869
_refine_ls_number_restraints 0
_refine_ls_restrained_S_all .863
_refine_ls_R_factor_all .0566
_refine_ls_R_factor_gt .0437
_refine_ls_shift/su_max .053
_refine_ls_shift/su_mean .006
_refine_ls_structure_factor_coef Fsqd
_refine_ls_weighting_details 'calc w = 1/[\s^2^(Fo^2^)+(0.1550P)^2^+1.0565P] where P = (Fo^2^+2Fc^2^)/3'
_refine_ls_weighting_scheme calc
_refine_ls_wR_factor_ref .1571
_reflns_number_gt 8726
_reflns_number_total 9869
_reflns_threshold_expression >2sigma(I)
_cod_data_source_file da1195.cif
_cod_data_source_block I
_cod_database_code 2012193
_cod_database_fobs_code 2012193

loop_
_symmetry_equiv_pos_as_xyz
'x, y, z'
'-x+1/2, -y, z+1/2'
'-x, y+1/2, -z+1/2'
'x+1/2, -y+1/2, -z'

loop_
_atom_site_label
_atom_site_fract_x
_atom_site_fract_y
_atom_site_fract_z
_atom_site_U_iso_or_equiv
_atom_site_adp_type
_atom_site_calc_flag
_atom_site_refinement_flags
_atom_site_occupancy
_atom_site_disorder_assembly
_atom_site_disorder_group
_atom_site_type_symbol
O_1 -.32266(16) -1.12882(10) -.28841(6) .0213(4) Uani d . 1 . . O
C_1 -.3035(2) -1.15012(12) -.32424(8) .0164(5) Uani d . 1 . . C
C1_1 -.1941(2) -1.14004(14) -.34460(9) .0203(5) Uani d . 1 . . C
H1A_1 -.1962 -1.1551 -.3736 .024 Uiso calc R 1 . . H
H1B_1 -.1396 -1.1655 -.3297 .024 Uiso calc R 1 . . H
C2_1 -.1650(2) -1.06681(14) -.34322(8) .0193(5) Uani d . 1 . . C
H2_1 -.1572 -1.0541 -.3135 .023 Uiso calc R 1 . . H
O2_1 -.25301(18) -1.02896(10) -.36085(7) .0277(5) Uani d . 1 . . O
H2A_1 -.2518 -1.0472 -.3923 .050 Uiso d . 1 . . H
C3_1 -.0583(2) -1.05179(16) -.36540(9) .0248(6) Uani d . 1 . . C
H3A_1 -.0665 -1.0601 -.3954 .030 Uiso calc R 1 . . H
H3B_1 -.0027 -1.0814 -.3548 .030 Uiso calc R 1 . . H
C4_1 -.0212(3) -.98050(16) -.35900(9) .0266(6) Uani d . 1 . . C
H4A_1 -.0837 -.9516 -.3610 .032 Uiso calc R 1 . . H
H4B_1 .0285 -.9687 -.3815 .032 Uiso calc R 1 . . H
C5_1 .0348(2) -.96882(14) -.31649(9) .0233(6) Uani d . 1 . . C
H5A_1 -.0141 -.9818 -.2940 .028 Uiso calc R 1 . . H
H5B_1 .0985 -.9968 -.3148 .028 Uiso calc R 1 . . H
C6_1 .0690(2) -.89727(14) -.30956(9) .0242(6) Uani d . 1 . . C
H6A_1 .1184 -.8844 -.3319 .029 Uiso calc R 1 . . H
H6B_1 .0054 -.8692 -.3115 .029 Uiso calc R 1 . . H
C7_1 .1237(3) -.88574(15) -.26724(9) .0251(6) Uani d . 1 . . C
H7A_1 .1874 -.9137 -.2654 .030 Uiso calc R 1 . . H
H7B_1 .0744 -.8989 -.2449 .030 Uiso calc R 1 . . H
C8_1 .1577(3) -.81440(16) -.25998(11) .0335(7) Uani d . 1 . . C
H8A_1 .0933 -.7871 -.2581 .040 Uiso calc R 1 . . H
H8B_1 .1995 -.7994 -.2840 .040 Uiso calc R 1 . . H
C9_1 .2249(4) -.8054(2) -.22010(12) .0459(9) Uani d . 1 . . C
H9A_1 .2454 -.7599 -.2174 .069 Uiso calc R 1 . . H
H9B_1 .2889 -.8323 -.2218 .069 Uiso calc R 1 . . H
H9C_1 .1828 -.8184 -.1960 .069 Uiso calc R 1 . . H
N_2 -.38008(19) -1.18151(11) -.34695(7) .0167(4) Uani d . 1 . . N
H0_2 -.3664 -1.1935 -.3724 .020 Uiso calc R 1 . . H
CA_2 -.4868(2) -1.19532(13) -.32846(8) .0165(5) Uani d . 1 . . C
HA_2 -.4779 -1.2288 -.3064 .020 Uiso calc R 1 . . H
C_2 -.5370(2) -1.13419(12) -.30877(8) .0152(5) Uani d . 1 . . C
O_2 -.57539(16) -1.13561(9) -.27297(6) .0194(4) Uani d . 1 . . O
CB_2 -.5644(2) -1.22235(13) -.36197(8) .0188(5) Uani d . 1 . . C
HB1_2 -.5367 -1.2643 -.3721 .023 Uiso calc R 1 . . H
HB2_2 -.5659 -1.1920 -.3857 .023 Uiso calc R 1 . . H
CG_2 -.6808(3) -1.23242(14) -.34593(10) .0254(6) Uani d . 1 . . C
HG_2 -.7050 -1.1907 -.3334 .030 Uiso calc R 1 . . H
CD1_2 -.6854(3) -1.28581(17) -.31146(13) .0430(9) Uani d . 1 . . C
HD1A_2 -.6371 -1.2742 -.2889 .065 Uiso calc R 1 . . H
HD1B_2 -.6639 -1.3275 -.3232 .065 Uiso calc R 1 . . H
HD1C_2 -.7581 -1.2891 -.3008 .065 Uiso calc R 1 . . H
CD2_2 -.7560(3) -1.2484(2) -.38189(13) .0465(10) Uani d . 1 . . C
HD2A_2 -.7515 -1.2143 -.4028 .070 Uiso calc R 1 . . H
HD2B_2 -.8291 -1.2513 -.3716 .070 Uiso calc R 1 . . H
HD2C_2 -.7355 -1.2899 -.3942 .070 Uiso calc R 1 . . H
N_3 -.54510(18) -1.08018(10) -.33354(7) .0157(4) Uani d . 1 . . N
H0_3 -.5123 -1.0777 -.3574 .019 Uiso calc R 1 . . H
CA_3 -.6119(2) -1.02637(13) -.31793(8) .0170(5) Uani d . 1 . . C
HA_3 -.6785 -1.0463 -.3069 .020 Uiso calc R 1 . . H
C_3 -.5582(2) -.98998(12) -.28106(8) .0161(5) Uani d . 1 . . C
O_3 -.61337(17) -.96166(11) -.25439(7) .0264(5) Uani d . 1 . . O
CB_3 -.6453(3) -.98066(16) -.35300(10) .0278(6) Uani d . 1 . . C
HB1_3 -.5831 -.9696 -.3703 .033 Uiso calc R 1 A 1 H
HB2_3 -.6750 -.9401 -.3414 .033 Uiso calc R 1 A 1 H
CG_3 -.7329(3) -1.0169(2) -.38004(12) .0210(8) Uani d P .797(7) B 1 C
OD1_3 -.7664(2) -.97852(17) -.41095(9) .0342(9) Uani d P .797(7) B 1 O
OD2_3 -.7662(3) -1.07143(15) -.37368(11) .0355(9) Uani d P .797(7) B 1 O
CGA_3 -.7134(13) -.9805(9) -.3879(5) .023(3) Uiso d P .203(7) B 2 C
OD1A_3 -.7541(11) -.9339(7) -.4060(4) .038(4) Uiso d P .203(7) B 2 O
OD2A_3 -.7411(11) -1.0411(7) -.3946(5) .030(3) Uiso d P .203(7) B 2 O
N_4 -.44841(17) -.99130(10) -.27976(6) .0140(4) Uani d . 1 . . N
H0_4 -.4116 -1.0061 -.3008 .017 Uiso calc R 1 . . H
CA_4 -.3945(2) -.96718(12) -.24217(7) .0132(5) Uani d . 1 . . C
HA_4 -.4222 -.9228 -.2361 .016 Uiso calc R 1 . . H
C_4 -.4189(2) -1.01158(13) -.20367(8) .0146(5) Uani d . 1 . . C
O_4 -.44843(16) -.98742(9) -.16977(6) .0191(4) Uani d . 1 . . O
CB_4 -.2725(2) -.96176(13) -.25061(8) .0146(5) Uani d . 1 . . C
HB_4 -.2434 -1.0046 -.2594 .018 Uiso calc R 1 . . H
OG1_4 -.22580(15) -.94216(9) -.21044(6) .0170(4) Uani d . 1 . . O
CG2_4 -.2462(2) -.90968(14) -.28315(9) .0214(5) Uani d . 1 . . C
HG2A_4 -.1692 -.9082 -.2875 .032 Uiso calc R 1 . . H
HG2B_4 -.2710 -.8674 -.2734 .032 Uiso calc R 1 . . H
HG2C_4 -.2816 -.9203 -.3092 .032 Uiso calc R 1 . . H
N_5 -.40990(18) -1.07649(11) -.20932(7) .0150(4) Uani d . 1 . . N
H0_5 -.3883 -1.0913 -.2333 .018 Uiso calc R 1 . . H
CA_5 -.4359(2) -1.12336(12) -.17554(8) .0150(5) Uani d . 1 . . C
HA_5 -.3826 -1.1185 -.1528 .018 Uiso calc R 1 . . H
C_5 -.5498(2) -1.11129(12) -.15760(8) .0153(5) Uani d . 1 . . C
O_5 -.56694(16) -1.11360(10) -.11907(6) .0200(4) Uani d . 1 . . O
CB_5 -.4259(2) -1.19329(13) -.19443(9) .0196(5) Uani d . 1 . . C
HB1_5 -.4713 -1.1955 -.2194 .023 Uiso calc R 1 . . H
HB2_5 -.3515 -1.1997 -.2035 .023 Uiso calc R 1 . . H
CG_5 -.4567(3) -1.25024(14) -.16560(9) .0230(6) Uani d . 1 . . C
HG_5 -.5285 -1.2411 -.1536 .028 Uiso calc R 1 . . H
CD1_5 -.3763(3) -1.25853(17) -.12918(11) .0374(8) Uani d . 1 . . C
HD1A_5 -.3992 -1.2943 -.1114 .056 Uiso calc R 1 . . H
HD1B_5 -.3736 -1.2185 -.1130 .056 Uiso calc R 1 . . H
HD1C_5 -.3055 -1.2679 -.1403 .056 Uiso calc R 1 . . H
CD2_5 -.4644(3) -1.31336(15) -.19210(11) .0350(7) Uani d . 1 . . C
HD2A_5 -.4850 -1.3497 -.1743 .053 Uiso calc R 1 . . H
HD2B_5 -.3952 -1.3224 -.2047 .053 Uiso calc R 1 . . H
HD2C_5 -.5177 -1.3075 -.2138 .053 Uiso calc R 1 . . H
N_6 -.62942(18) -1.10036(11) -.18579(7) .0159(4) Uani d . 1 . . N
H0_6 -.6136 -1.0983 -.2122 .019 Uiso calc R 1 . . H
CA_6 -.7419(2) -1.09187(13) -.17267(8) .0165(5) Uani d . 1 . . C
HA_6 -.7603 -1.1287 -.1539 .020 Uiso calc R 1 . . H
C_6 -.7609(2) -1.02767(14) -.14815(8) .0182(5) Uani d . 1 . . C
O_6 -.84672(16) -1.01923(12) -.12897(7) .0261(4) Uani d . 1 . . O
CB_6 -.8194(2) -1.09442(13) -.21043(8) .0189(5) Uani d . 1 . . C
HB1_6 -.8001 -1.0591 -.2297 .023 Uiso calc R 1 . . H
HB2_6 -.8922 -1.0856 -.2004 .023 Uiso calc R 1 . . H
CG_6 -.8208(2) -1.15991(14) -.23525(9) .0224(6) Uani d . 1 . . C
HG_6 -.7511 -1.1642 -.2498 .027 Uiso calc R 1 . . H
CD1_6 -.8355(4) -1.22050(16) -.20723(12) .0395(8) Uani d . 1 . . C
HD1A_6 -.7791 -1.2216 -.1863 .059 Uiso calc R 1 . . H
HD1B_6 -.8318 -1.2597 -.2242 .059 Uiso calc R 1 . . H
HD1C_6 -.9048 -1.2184 -.1935 .059 Uiso calc R 1 . . H
CD2_6 -.9098(4) -1.15624(19) -.26867(14) .0480(10) Uani d . 1 . . C
HD2A_6 -.8992 -1.1176 -.2858 .072 Uiso calc R 1 . . H
HD2B_6 -.9793 -1.1538 -.2551 .072 Uiso calc R 1 . . H
HD2C_6 -.9069 -1.1949 -.2861 .072 Uiso calc R 1 . . H
N_7 -.68199(18) -.98228(12) -.14790(7) .0181(4) Uani d . 1 . . N
H0_7 -.6235 -.9893 -.1620 .022 Uiso calc R 1 . . H
CA_7 -.6935(2) -.92116(14) -.12413(9) .0199(5) Uani d . 1 . . C
HA_7 -.7601 -.8990 -.1333 .024 Uiso calc R 1 . . H
C_7 -.6997(2) -.93170(14) -.07652(8) .0194(5) Uani d . 1 . . C
O_7 -.73193(19) -.88621(11) -.05389(7) .0283(5) Uani d . 1 . . O
CB_7 -.5975(2) -.87501(14) -.13239(9) .0240(6) Uani d . 1 . . C
HB1_7 -.5836 -.8733 -.1625 .029 Uiso calc R 1 . . H
HB2_7 -.6163 -.8308 -.1232 .029 Uiso calc R 1 . . H
OG_7 -.50137(17) -.89569(11) -.11115(7) .0226(4) Uani d . 1 . . O
HG_7 -.474(4) -.921(2) -.1255(14) .035(11) Uiso d . 1 . . H
N_8 -.66289(19) -.98932(12) -.06125(7) .0184(4) Uani d . 1 . . N
H0_8 -.6387 -1.0188 -.0783 .022 Uiso calc R 1 . . H
CA_8 -.6634(2) -1.00244(15) -.01614(8) .0205(5) Uani d . 1 . . C
HA_8 -.7336 -.9881 -.0049 .025 Uiso calc R 1 . . H
C_8 -.5755(2) -.96517(16) .00736(9) .0249(6) Uani d . 1 . . C
O_8 -.5775(2) -.96377(17) .04630(7) .0485(8) Uani d . 1 . . O
CB_8 -.6523(2) -1.07687(16) -.00779(10) .0267(6) Uani d . 1 . . C
HB1_8 -.5887 -1.0929 -.0226 .032 Uiso calc R 1 . . H
HB2_8 -.6399 -1.0835 .0221 .032 Uiso calc R 1 . . H
CG_8 -.7501(3) -1.11855(16) -.02112(11) .0353(7) Uani d . 1 . . C
HG_8 -.7655 -1.1101 -.0510 .042 Uiso calc R 1 . . H
CD1_8 -.7220(6) -1.1915(2) -.0156(3) .094(2) Uani d . 1 . . C
HD1A_8 -.6587 -1.2018 -.0320 .142 Uiso calc R 1 . . H
HD1B_8 -.7817 -1.2181 -.0250 .142 Uiso calc R 1 . . H
HD1C_8 -.7079 -1.2004 .0136 .142 Uiso calc R 1 . . H
CD2_8 -.8490(3) -1.1027(2) .00424(17) .0532(11) Uani d . 1 . . C
HD2A_8 -.8659 -1.0567 .0013 .080 Uiso calc R 1 . . H
HD2B_8 -.8357 -1.1127 .0334 .080 Uiso calc R 1 . . H
HD2C_8 -.9089 -1.1287 -.0058 .080 Uiso calc R 1 . . H
N_9 -.49611(18) -.93509(12) -.01434(7) .0181(4) Uani d . 1 . . N
H0_9 -.4934 -.9388 -.0414 .022 Uiso calc R 1 . . H
CA_9 -.4141(2) -.89590(13) .00784(8) .0177(5) Uani d . 1 . . C
HA_9 -.4500 -.8745 .0318 .021 Uiso calc R 1 . . H
C_9 -.3206(2) -.93661(14) .02532(8) .0193(5) Uani d . 1 . . C
O_9 -.25839(18) -.91046(11) .05144(6) .0260(4) Uani d . 1 . . O
CB_9 -.3690(2) -.84127(14) -.02058(8) .0213(5) Uani d . 1 . . C
HB1_9 -.3047 -.8226 -.0075 .026 Uiso calc R 1 . . H
HB2_9 -.3475 -.8603 -.0474 .026 Uiso calc R 1 . . H
CG_9 -.4505(3) -.78645(15) -.02850(9) .0264(6) Uani d . 1 . . C
HG1_9 -.4210 -.7566 -.0495 .032 Uiso calc R 1 . . H
HG2_9 -.5161 -.8057 -.0401 .032 Uiso calc R 1 . . H
CD_9 -.4797(3) -.74710(16) .01054(9) .0286(6) Uani d . 1 . . C
OE1_9 -.4185(2) -.74662(12) .04215(7) .0357(6) Uani d . 1 . . O
NE2_9 -.5712(3) -.71398(16) .00902(10) .0434(8) Uani d . 1 . . N
HE2A_9 -.5914 -.6907 .0303 .052 Uiso calc R 1 . . H
HE2B_9 -.6109 -.7156 -.0133 .052 Uiso calc R 1 . . H
N_10 -.3094(2) -.99837(13) .01194(7) .0226(5) Uani d . 1 . . N
H0_10 -.3553 -1.0140 -.0059 .027 Uiso calc R 1 . . H
CA_10 -.2207(3) -1.04061(15) .02689(9) .0247(6) Uani d . 1 . . C
HA_10 -.1828 -1.0157 .0489 .030 Uiso calc R 1 . . H
C_10 -.1405(2) -1.04858(14) -.00967(10) .0246(6) Uani d . 1 . . C
O_10 -.0684(2) -1.00835(14) -.01532(11) .0483(7) Uani d . 1 . . O
CB_10 -.2665(3) -1.10209(16) .04798(10) .0292(6) Uani d . 1 . . C
HB1_10 -.3059 -1.1276 .0270 .035 Uiso calc R 1 . . H
HB2_10 -.3180 -1.0886 .0694 .035 Uiso calc R 1 . . H
CG_10 -.1809(3) -1.14672(19) .06846(12) .0406(8) Uani d . 1 . . C
HG_10 -.1463 -1.1733 .0464 .049 Uiso calc R 1 . . H
CD1_10 -.2369(5) -1.1928(3) .09945(17) .0647(14) Uani d . 1 . . C
HD1A_10 -.2926 -1.2171 .0851 .097 Uiso calc R 1 . . H
HD1B_10 -.2687 -1.1673 .1218 .097 Uiso calc R 1 . . H
HD1C_10 -.1847 -1.2230 .1110 .097 Uiso calc R 1 . . H
CD2_10 -.0941(4) -1.1082(2) .09162(13) .0505(10) Uani d . 1 . . C
HD2A_10 -.0428 -1.1384 .1038 .076 Uiso calc R 1 . . H
HD2B_10 -.1269 -1.0823 .1135 .076 Uiso calc R 1 . . H
HD2C_10 -.0574 -1.0795 .0722 .076 Uiso calc R 1 . . H
N_11 -.1564(2) -1.09914(13) -.03639(8) .0255(5) Uani d . 1 . . N
H0_11 -.2002 -1.1304 -.0296 .031 Uiso calc R 1 . . H
CA_11 -.0999(2) -1.10160(16) -.07685(9) .0264(6) Uani d . 1 . . C
HA_11 -.0228 -1.0926 -.0721 .032 Uiso calc R 1 . . H
C_11 -.1465(2) -1.04759(16) -.10520(9) .0261(6) Uani d . 1 . . C
O_11 -.24527(19) -1.04154(15) -.11018(9) .0434(7) Uani d . 1 . . O
CB_11 -.1116(3) -1.17072(17) -.09670(10) .0317(7) Uani d . 1 . . C
HB_11 -.1877 -1.1842 -.0943 .038 Uiso calc R 1 . . H
CG1_11 -.0427(4) -1.21991(19) -.07181(15) .0484(10) Uani d . 1 . . C
HG1A_11 -.0620 -1.2166 -.0422 .058 Uiso calc R 1 . . H
HG1B_11 .0329 -1.2073 -.0745 .058 Uiso calc R 1 . . H
CG2_11 -.0817(4) -1.1690(2) -.14340(13) .0543(12) Uani d . 1 . . C
HG2A_11 -.0900 -1.2124 -.1552 .081 Uiso calc R 1 . . H
HG2B_11 -.0078 -1.1549 -.1464 .081 Uiso calc R 1 . . H
HG2C_11 -.1286 -1.1388 -.1579 .081 Uiso calc R 1 . . H
CD_11 -.0548(5) -1.2925(2) -.08573(19) .0667(14) Uani d . 1 . . C
HD1_11 -.0088 -1.3199 -.0687 .100 Uiso calc R 1 . . H
HD2_11 -.0343 -1.2966 -.1148 .100 Uiso calc R 1 . . H
HD3_11 -.1289 -1.3061 -.0823 .100 Uiso calc R 1 . . H
N_12 -.07620(18) -1.00752(12) -.12438(7) .0194(5) Uani d . 1 . . N
H0_12 -.0076 -1.0133 -.1212 .023 Uiso calc R 1 . . H
CA_12 -.1166(2) -.95404(14) -.15068(8) .0189(5) Uani d . 1 . . C
HA_12 -.1822 -.9361 -.1375 .023 Uiso calc R 1 . . H
C_12 -.1470(2) -.98029(15) -.19427(8) .0196(5) Uani d . 1 . . C
O_12 -.1069(2) -1.02690(14) -.21150(7) .0422(7) Uani d . 1 . . O
CB_12 -.0326(2) -.89870(14) -.15373(8) .0204(5) Uani d . 1 . . C
HB1_12 .0370 -.9173 -.1616 .024 Uiso calc R 1 . . H
HB2_12 -.0542 -.8678 -.1755 .024 Uiso calc R 1 . . H
CG_12 -.0216(2) -.86246(13) -.11213(8) .0197(5) Uani d . 1 . . C
OD1_12 .05989(19) -.82073(12) -.11218(7) .0302(5) Uani d . 1 . . O
OD2_12 -.0841(2) -.87078(11) -.08297(6) .0282(5) Uani d . 1 . . O
HD2_12 -.0659 -.8474 -.0630 .042 Uiso calc R 1 . . H
O_13 -.40021(18) -1.08405(14) -.05718(7) .0364(6) Uani d . 1 . . O
H1_13 -.4576 -1.0982 -.0767 .050 Uiso d . 1 . . H
H2_13 -.3478 -1.0772 -.0757 .050 Uiso d . 1 . . H
O_14 -.2008(2) -.76344(19) .06873(7) .0506(8) Uani d . 1 . . O
O_15 -.4851(3) -1.07868(17) -.42234(8) .0582(9) Uani d . 1 . . O
H1_15 -.5292 -1.0811 -.4498 .020 Uiso d . 1 . . H
O_16 -.9094(3) -.9157(2) .00362(11) .0464(11) Uani d P .760(7) . . O
OA_16 -.7999(9) -.8672(5) .0373(3) .036(3) Uiso d P .240(7) C 1 O

loop_
_atom_site_aniso_label
_atom_site_aniso_U_11
_atom_site_aniso_U_22
_atom_site_aniso_U_33
_atom_site_aniso_U_12
_atom_site_aniso_U_13
_atom_site_aniso_U_23
O_1 .0190(10) .0290(10) .0159(9) .0004(8) .0011(7) -.0037(8)
C_1 .0149(12) .0164(11) .0178(11) .0032(9) .0007(10) .0005(9)
C1_1 .0169(12) .0221(12) .0218(13) .0030(10) .0024(11) -.0030(10)
C2_1 .0168(12) .0233(12) .0177(12) -.0017(10) -.0008(10) -.0029(10)
O2_1 .0231(10) .0243(10) .0358(12) .0000(9) -.0052(9) .0015(9)
C3_1 .0206(13) .0363(16) .0176(12) -.0084(12) .0032(11) -.0072(11)
C4_1 .0266(14) .0349(15) .0182(13) -.0103(13) .0007(11) .0005(11)
C5_1 .0227(13) .0270(13) .0203(13) -.0054(11) -.0009(11) -.0003(11)
C6_1 .0218(13) .0270(14) .0237(13) -.0047(11) -.0006(11) .0006(11)
C7_1 .0253(14) .0264(14) .0237(13) -.0032(12) -.0002(12) -.0025(11)
C8_1 .0352(17) .0298(15) .0355(17) -.0048(14) -.0051(14) -.0039(13)
C9_1 .053(2) .046(2) .0381(19) -.0158(19) -.0074(18) -.0136(16)
N_2 .0174(10) .0176(10) .0152(10) .0000(8) .0037(9) -.0018(8)
CA_2 .0176(12) .0160(11) .0159(11) -.0009(10) .0031(10) -.0001(9)
C_2 .0121(11) .0172(11) .0163(11) -.0043(9) -.0003(9) -.0037(9)
O_2 .0197(9) .0231(9) .0154(8) -.0041(8) .0041(8) -.0044(7)
CB_2 .0198(13) .0172(11) .0196(12) -.0051(10) .0013(10) -.0055(9)
CG_2 .0244(14) .0215(13) .0301(15) -.0074(11) .0077(12) -.0095(11)
CD1_2 .045(2) .0279(16) .056(2) -.0113(15) .0239(18) .0007(15)
CD2_2 .0258(17) .064(2) .050(2) -.0154(17) .0054(16) -.0278(19)
N_3 .0147(10) .0153(9) .0170(10) -.0015(8) .0034(8) -.0026(8)
CA_3 .0126(11) .0193(12) .0192(12) -.0002(9) -.0018(10) -.0056(10)
C_3 .0158(12) .0171(11) .0153(11) .0014(9) -.0041(9) -.0012(9)
O_3 .0175(9) .0380(12) .0236(10) .0063(9) -.0021(8) -.0136(9)
CB_3 .0303(15) .0301(14) .0231(13) .0125(13) -.0098(12) -.0048(12)
CG_3 .0193(17) .025(2) .0189(16) .0022(15) -.0027(13) -.0051(17)
OD1_3 .0300(15) .050(2) .0222(14) -.0128(14) -.0109(12) .0114(12)
OD2_3 .0325(16) .0277(15) .0464(19) -.0051(13) -.0206(14) -.0004(13)
N_4 .0144(10) .0160(9) .0117(9) -.0018(8) -.0028(8) -.0022(8)
CA_4 .0140(11) .0133(10) .0122(10) -.0018(9) -.0009(9) -.0032(8)
C_4 .0092(10) .0201(12) .0147(11) -.0030(9) .0000(9) -.0025(9)
O_4 .0184(9) .0238(9) .0152(8) -.0018(8) .0024(7) -.0063(7)
CB_4 .0128(11) .0195(11) .0115(10) -.0027(9) -.0026(9) -.0028(9)
OG1_4 .0147(8) .0208(9) .0155(8) .0012(7) -.0043(7) -.0051(7)
CG2_4 .0197(13) .0247(13) .0198(12) -.0070(11) -.0001(10) .0029(10)
N_5 .0139(10) .0185(10) .0126(9) -.0010(8) .0021(8) -.0001(8)
CA_5 .0130(11) .0187(11) .0134(10) -.0019(9) .0010(9) .0019(9)
C_5 .0133(11) .0172(11) .0155(11) -.0027(9) -.0002(9) .0012(9)
O_5 .0176(9) .0302(10) .0121(8) -.0004(8) -.0001(7) .0024(7)
CB_5 .0206(13) .0179(12) .0202(12) .0015(10) .0015(11) .0010(10)
CG_5 .0236(14) .0215(13) .0239(13) -.0041(11) -.0011(11) .0051(11)
CD1_5 .046(2) .0318(16) .0345(17) -.0088(15) -.0150(16) .0138(14)
CD2_5 .047(2) .0223(14) .0354(17) -.0093(14) -.0002(16) .0034(12)
N_6 .0129(10) .0236(11) .0114(9) -.0033(8) .0003(8) -.0006(8)
CA_6 .0104(11) .0223(12) .0168(11) -.0007(9) .0001(9) .0003(9)
C_6 .0137(11) .0282(13) .0127(11) .0001(10) -.0034(9) -.0006(10)
O_6 .0119(9) .0403(12) .0262(10) -.0016(9) .0024(8) -.0076(9)
CB_6 .0130(11) .0244(13) .0192(12) -.0047(10) -.0035(10) .0013(10)
CG_6 .0190(13) .0276(14) .0207(13) -.0032(11) -.0036(11) -.0049(11)
CD1_6 .054(2) .0232(15) .0410(19) -.0055(15) .0105(17) -.0040(14)
CD2_6 .049(2) .0407(19) .054(2) .0003(18) -.033(2) -.0162(17)
N_7 .0139(10) .0250(11) .0154(10) -.0001(9) .0009(8) -.0025(9)
CA_7 .0177(12) .0220(12) .0200(12) .0038(10) .0002(10) -.0009(10)
C_7 .0129(11) .0274(13) .0178(12) .0002(10) -.0004(10) -.0030(10)
O_7 .0295(11) .0299(10) .0255(10) .0058(9) .0028(9) -.0083(9)
CB_7 .0257(14) .0199(13) .0265(14) -.0001(11) -.0009(12) -.0001(11)
OG_7 .0183(10) .0264(10) .0231(10) -.0021(8) .0015(8) -.0074(8)
N_8 .0165(10) .0254(11) .0135(10) .0000(9) -.0028(8) -.0014(9)
CA_8 .0120(11) .0338(14) .0156(12) -.0033(11) .0006(9) .0015(10)
C_8 .0197(13) .0413(16) .0136(11) -.0084(12) -.0011(11) .0037(11)
O_8 .0401(14) .092(2) .0134(9) -.0378(15) -.0006(10) .0046(12)
CB_8 .0228(14) .0343(15) .0230(13) .0022(12) .0030(11) .0078(12)
CG_8 .047(2) .0305(16) .0287(16) -.0047(15) -.0043(15) -.0043(13)
CD1_8 .071(4) .031(2) .182(8) .001(2) .007(5) -.018(3)
CD2_8 .0319(19) .046(2) .081(3) -.0172(17) -.002(2) -.013(2)
N_9 .0145(10) .0273(11) .0125(9) -.0044(9) -.0015(8) -.0026(8)
CA_9 .0158(12) .0243(12) .0131(10) -.0032(10) -.0004(9) -.0027(10)
C_9 .0177(12) .0285(13) .0116(11) -.0039(11) -.0002(9) .0012(10)
O_9 .0258(11) .0319(11) .0202(9) -.0039(9) -.0085(8) -.0038(8)
CB_9 .0225(14) .0253(13) .0161(12) -.0029(11) .0009(10) -.0021(10)
CG_9 .0335(16) .0281(14) .0176(12) .0035(13) -.0051(12) -.0060(11)
CD_9 .0316(16) .0313(14) .0228(14) .0037(13) -.0070(12) -.0100(12)
OE1_9 .0348(12) .0437(13) .0287(11) .0124(11) -.0124(10) -.0171(10)
NE2_9 .0425(17) .0544(19) .0332(15) .0207(16) -.0167(14) -.0248(14)
N_10 .0196(11) .0298(12) .0184(10) .0023(10) -.0071(9) -.0045(9)
CA_10 .0244(14) .0291(14) .0205(13) .0028(12) -.0093(11) -.0008(11)
C_10 .0190(13) .0249(13) .0300(14) -.0004(11) -.0078(12) .0027(11)
O_10 .0317(13) .0407(14) .0723(19) -.0148(12) .0094(13) -.0129(14)
CB_10 .0280(15) .0353(16) .0242(14) -.0015(13) .0007(12) .0040(12)
CG_10 .043(2) .0404(18) .0384(18) .0057(16) -.0016(16) .0117(15)
CD1_10 .064(3) .063(3) .067(3) -.004(3) -.013(3) .037(2)
CD2_10 .053(2) .058(2) .0404(19) .017(2) -.0142(19) .0049(18)
N_11 .0260(12) .0290(12) .0216(11) -.0090(10) .0003(10) .0018(10)
CA_11 .0182(13) .0353(16) .0256(14) -.0066(12) -.0001(11) .0050(12)
C_11 .0163(13) .0410(17) .0210(13) -.0042(12) -.0039(11) .0034(12)
O_11 .0138(10) .0700(18) .0464(15) -.0096(11) -.0025(10) .0236(13)
CB_11 .0289(16) .0377(17) .0286(15) -.0091(14) .0048(13) -.0052(13)
CG1_11 .042(2) .0323(17) .071(3) -.0019(17) -.003(2) -.0078(18)
CG2_11 .071(3) .051(2) .041(2) -.021(2) .023(2) -.0145(18)
CD_11 .073(3) .039(2) .088(4) -.005(2) -.006(3) -.011(2)
N_12 .0099(9) .0313(12) .0170(10) .0010(9) -.0009(8) .0006(9)
CA_12 .0141(11) .0296(13) .0129(11) .0004(10) -.0019(9) -.0032(10)
C_12 .0127(11) .0311(14) .0150(11) .0026(11) -.0004(9) -.0020(10)
O_12 .0433(14) .0579(16) .0254(11) .0330(13) -.0133(10) -.0182(11)
CB_12 .0176(12) .0265(13) .0170(12) .0020(11) -.0016(10) -.0020(10)
CG_12 .0206(13) .0212(12) .0172(12) .0056(10) -.0015(10) -.0010(10)
OD1_12 .0273(11) .0375(12) .0260(10) -.0059(10) .0020(9) -.0119(9)
OD2_12 .0330(12) .0321(11) .0194(9) -.0030(9) .0025(9) -.0081(8)
O_13 .0211(11) .0638(16) .0243(10) -.0131(11) .0037(9) -.0124(11)
O_14 .0219(12) .110(3) .0203(11) -.0196(14) -.0024(9) .0068(13)
O_15 .077(2) .0705(19) .0267(12) -.0274(19) .0162(14) -.0075(13)
O_16 .040(2) .059(2) .0401(19) -.0121(18) .0126(16) -.0064(17)

loop_
_atom_type_symbol
_atom_type_description
_atom_type_scat_dispersion_real
_atom_type_scat_dispersion_imag
_atom_type_scat_source
C C .0033 .0016 'International Tables Vol C Tables 4.2.6.8 and 6.1.1.4'
H H .0000 .0000 'International Tables Vol C Tables 4.2.6.8 and 6.1.1.4'
O O .0106 .0060 'International Tables Vol C Tables 4.2.6.8 and 6.1.1.4'
N N .0061 .0033 'International Tables Vol C Tables 4.2.6.8 and 6.1.1.4'

loop_
_geom_angle_atom_site_label_1
_geom_angle_atom_site_label_2
_geom_angle_atom_site_label_3
_geom_angle
O_1 C_1 N_2 121.4(2)
O_1 C_1 C1_1 121.0(2)
N_2 C_1 C1_1 117.5(2)
C_1 C1_1 C2_1 109.2(2)
O2_1 C2_1 C3_1 111.4(2)
O2_1 C2_1 C1_1 109.2(2)
C3_1 C2_1 C1_1 112.6(2)
C2_1 C3_1 C4_1 112.7(2)
C3_1 C4_1 C5_1 113.4(3)
C6_1 C5_1 C4_1 113.5(2)
C7_1 C6_1 C5_1 113.3(2)
C6_1 C7_1 C8_1 113.7(3)
C7_1 C8_1 C9_1 112.9(3)
C_1 N_2 CA_2 120.3(2)
N_2 CA_2 C_2 112.0(2)
N_2 CA_2 CB_2 110.6(2)
C_2 CA_2 CB_2 108.8(2)
O_2 C_2 N_3 121.8(2)
O_2 C_2 CA_2 121.1(2)
N_3 C_2 CA_2 116.9(2)
CA_2 CB_2 CG_2 113.7(2)
CD2_2 CG_2 CB_2 110.7(3)
CD2_2 CG_2 CD1_2 111.3(3)
CB_2 CG_2 CD1_2 111.3(3)
C_2 N_3 CA_3 116.8(2)
N_3 CA_3 CB_3 111.4(2)
N_3 CA_3 C_3 112.1(2)
CB_3 CA_3 C_3 112.7(2)
O_3 C_3 N_4 122.9(2)
O_3 C_3 CA_3 120.7(2)
N_4 C_3 CA_3 116.5(2)
CGA_3 CB_3 CA_3 139.1(8)
CGA_3 CB_3 CG_3 31.4(7)
CA_3 CB_3 CG_3 107.8(3)
OD2_3 CG_3 OD1_3 124.2(4)
OD2_3 CG_3 CB_3 125.4(3)
OD1_3 CG_3 CB_3 110.4(3)
OD1A_3 CGA_3 OD2A_3 123.4(15)
OD1A_3 CGA_3 CB_3 129.1(15)
OD2A_3 CGA_3 CB_3 106.8(13)
C_3 N_4 CA_4 118.5(2)
N_4 CA_4 CB_4 109.3(2)
N_4 CA_4 C_4 111.3(2)
CB_4 CA_4 C_4 111.8(2)
O_4 C_4 N_5 122.2(2)
O_4 C_4 CA_4 120.9(2)
N_5 C_4 CA_4 116.9(2)
OG1_4 CB_4 CG2_4 108.8(2)
OG1_4 CB_4 CA_4 104.83(19)
CG2_4 CB_4 CA_4 112.4(2)
C_12 OG1_4 CB_4 117.7(2)
C_4 N_5 CA_5 121.5(2)
N_5 CA_5 C_5 111.6(2)
N_5 CA_5 CB_5 107.1(2)
C_5 CA_5 CB_5 111.3(2)
O_5 C_5 N_6 122.4(2)
O_5 C_5 CA_5 121.0(2)
N_6 C_5 CA_5 116.6(2)
CG_5 CB_5 CA_5 116.3(2)
CB_5 CG_5 CD1_5 112.0(2)
CB_5 CG_5 CD2_5 108.6(2)
CD1_5 CG_5 CD2_5 111.2(3)
C_5 N_6 CA_6 121.6(2)
N_6 CA_6 CB_6 111.5(2)
N_6 CA_6 C_6 113.0(2)
CB_6 CA_6 C_6 109.2(2)
O_6 C_6 N_7 121.7(3)
O_6 C_6 CA_6 119.9(2)
N_7 C_6 CA_6 118.3(2)
CA_6 CB_6 CG_6 115.8(2)
CD1_6 CG_6 CD2_6 111.0(3)
CD1_6 CG_6 CB_6 113.3(2)
CD2_6 CG_6 CB_6 108.7(3)
C_6 N_7 CA_7 121.1(2)
N_7 CA_7 C_7 113.4(2)
N_7 CA_7 CB_7 110.8(2)
C_7 CA_7 CB_7 107.0(2)
O_7 C_7 N_8 123.3(3)
O_7 C_7 CA_7 119.1(3)
N_8 C_7 CA_7 117.5(2)
OG_7 CB_7 CA_7 112.5(2)
C_7 N_8 CA_8 120.8(2)
N_8 CA_8 C_8 112.9(2)
N_8 CA_8 CB_8 110.4(2)
C_8 CA_8 CB_8 109.9(2)
O_8 C_8 N_9 121.1(3)
O_8 C_8 CA_8 119.2(3)
N_9 C_8 CA_8 119.7(2)
CG_8 CB_8 CA_8 115.0(3)
CD2_8 CG_8 CD1_8 109.3(4)
CD2_8 CG_8 CB_8 112.1(3)
CD1_8 CG_8 CB_8 108.8(4)
C_8 N_9 CA_9 120.2(2)
N_9 CA_9 C_9 113.9(2)
N_9 CA_9 CB_9 111.1(2)
C_9 CA_9 CB_9 109.3(2)
O_9 C_9 N_10 123.3(3)
O_9 C_9 CA_9 118.5(3)
N_10 C_9 CA_9 118.2(2)
CG_9 CB_9 CA_9 112.6(2)
CD_9 CG_9 CB_9 114.0(2)
OE1_9 CD_9 NE2_9 122.8(3)
OE1_9 CD_9 CG_9 120.9(3)
NE2_9 CD_9 CG_9 116.3(3)
C_9 N_10 CA_10 121.5(2)
N_10 CA_10 CB_10 110.0(3)
N_10 CA_10 C_10 107.4(2)
CB_10 CA_10 C_10 119.1(3)
O_10 C_10 N_11 121.5(3)
O_10 C_10 CA_10 120.8(3)
N_11 C_10 CA_10 117.6(3)
CA_10 CB_10 CG_10 114.3(3)
CD2_10 CG_10 CD1_10 108.9(4)
CD2_10 CG_10 CB_10 112.9(3)
CD1_10 CG_10 CB_10 108.8(3)
C_10 N_11 CA_11 120.7(3)
N_11 CA_11 C_11 108.2(3)
N_11 CA_11 CB_11 110.2(2)
C_11 CA_11 CB_11 112.0(3)
O_11 C_11 N_12 121.5(3)
O_11 C_11 CA_11 121.1(3)
N_12 C_11 CA_11 117.3(3)
CG2_11 CB_11 CG1_11 112.4(4)
CG2_11 CB_11 CA_11 110.7(3)
CG1_11 CB_11 CA_11 109.2(3)
CB_11 CG1_11 CD_11 114.8(4)
C_11 N_12 CA_12 119.4(2)
N_12 CA_12 C_12 110.1(2)
N_12 CA_12 CB_12 110.5(2)
C_12 CA_12 CB_12 111.3(2)
O_12 C_12 OG1_4 125.3(3)
O_12 C_12 CA_12 125.9(3)
OG1_4 C_12 CA_12 108.8(2)
CG_12 CB_12 CA_12 111.1(2)
OD2_12 CG_12 OD1_12 125.1(3)
OD2_12 CG_12 CB_12 122.6(3)
OD1_12 CG_12 CB_12 112.3(2)

loop_
_geom_bond_atom_site_label_1
_geom_bond_atom_site_label_2
_geom_bond_site_symmetry_2
_geom_bond_distance
_geom_bond_publ_flag
O_1 C_1 . 1.237(3) ?
C_1 N_2 . 1.346(4) ?
C_1 C1_1 . 1.509(4) ?
C1_1 C2_1 . 1.526(4) ?
C2_1 O2_1 . 1.441(4) ?
C2_1 C3_1 . 1.522(4) ?
C3_1 C4_1 . 1.527(4) ?
C4_1 C5_1 . 1.532(4) ?
C5_1 C6_1 . 1.524(4) ?
C6_1 C7_1 . 1.519(4) ?
C7_1 C8_1 . 1.521(4) ?
C8_1 C9_1 . 1.522(5) ?
N_2 CA_2 . 1.467(3) ?
CA_2 C_2 . 1.518(4) ?
CA_2 CB_2 . 1.531(4) ?
C_2 O_2 . 1.230(3) ?
C_2 N_3 . 1.350(3) ?
CB_2 CG_2 . 1.536(4) ?
CG_2 CD2_2 . 1.505(5) ?
CG_2 CD1_2 . 1.538(5) ?
N_3 CA_3 . 1.452(3) ?
CA_3 CB_3 . 1.504(4) ?
CA_3 C_3 . 1.532(3) ?
C_3 O_3 . 1.227(3) ?
C_3 N_4 . 1.354(3) ?
CB_3 CGA_3 . 1.387(15) ?
CB_3 CG_3 . 1.561(5) ?
CG_3 OD2_3 . 1.195(5) ?
CG_3 OD1_3 . 1.317(5) ?
CGA_3 OD1A_3 . 1.21(2) ?
CGA_3 OD2A_3 . 1.29(2) ?
N_4 CA_4 . 1.449(3) ?
CA_4 CB_4 . 1.532(4) ?
CA_4 C_4 . 1.545(3) ?
C_4 O_4 . 1.235(3) ?
C_4 N_5 . 1.331(3) ?
CB_4 OG1_4 . 1.452(3) ?
CB_4 CG2_4 . 1.510(4) ?
OG1_4 C_12 . 1.343(3) ?
N_5 CA_5 . 1.466(3) ?
CA_5 C_5 . 1.535(4) ?
CA_5 CB_5 . 1.542(4) ?
C_5 O_5 . 1.240(3) ?
C_5 N_6 . 1.346(3) ?
CB_5 CG_5 . 1.519(4) ?
CG_5 CD1_5 . 1.531(4) ?
CG_5 CD2_5 . 1.532(4) ?
N_6 CA_6 . 1.458(3) ?
CA_6 CB_6 . 1.532(4) ?
CA_6 C_6 . 1.532(4) ?
C_6 O_6 . 1.233(3) ?
C_6 N_7 . 1.338(4) ?
CB_6 CG_6 . 1.542(4) ?
CG_6 CD1_6 . 1.525(4) ?
CG_6 CD2_6 . 1.527(4) ?
N_7 CA_7 . 1.455(4) ?
CA_7 C_7 . 1.526(4) ?
CA_7 CB_7 . 1.530(4) ?
C_7 O_7 . 1.233(3) ?
C_7 N_8 . 1.342(4) ?
CB_7 OG_7 . 1.426(4) ?
N_8 CA_8 . 1.454(3) ?
CA_8 C_8 . 1.516(4) ?
CA_8 CB_8 . 1.536(4) ?
C_8 O_8 . 1.235(4) ?
C_8 N_9 . 1.343(4) ?
CB_8 CG_8 . 1.531(5) ?
CG_8 CD2_8 . 1.495(6) ?
CG_8 CD1_8 . 1.526(6) ?
N_9 CA_9 . 1.465(3) ?
CA_9 C_9 . 1.522(4) ?
CA_9 CB_9 . 1.531(4) ?
C_9 O_9 . 1.246(3) ?
C_9 N_10 . 1.327(4) ?
CB_9 CG_9 . 1.518(4) ?
CG_9 CD_9 . 1.515(4) ?
CD_9 OE1_9 . 1.254(4) ?
CD_9 NE2_9 . 1.314(5) ?
N_10 CA_10 . 1.467(4) ?
CA_10 CB_10 . 1.522(4) ?
CA_10 C_10 . 1.532(4) ?
C_10 O_10 . 1.219(4) ?
C_10 N_11 . 1.343(4) ?
CB_10 CG_10 . 1.534(5) ?
CG_10 CD2_10 . 1.514(6) ?
CG_10 CD1_10 . 1.520(6) ?
N_11 CA_11 . 1.460(4) ?
CA_11 C_11 . 1.527(4) ?
CA_11 CB_11 . 1.541(5) ?
C_11 O_11 . 1.234(4) ?
C_11 N_12 . 1.334(4) ?
CB_11 CG2_11 . 1.525(5) ?
CB_11 CG1_11 . 1.529(6) ?
CG1_11 CD_11 . 1.541(6) ?
N_12 CA_12 . 1.455(4) ?
CA_12 C_12 . 1.526(3) ?
CA_12 CB_12 . 1.529(4) ?
C_12 O_12 . 1.197(4) ?
CB_12 CG_12 . 1.515(4) ?
CG_12 OD2_12 . 1.214(4) ?
CG_12 OD1_12 . 1.313(4) ?
